data_4130245
loop_
_publ_author_name
'Kirillova, Mariia S.'
'Muratore, Michael E.'
'Dorel, Ruth'
'Echavarren, Antonio M.'

_publ_section_title
;
 Concise Total Synthesis of Lundurines A-C Enabled by Gold Catalysis and a
 Homodienyl Retro-Ene/Ene Isomerization.
;
_journal_issue 11
_journal_name_full 'Journal of the American Chemical Society'
_journal_page_first 3671
_journal_page_last 3674
_journal_paper_doi 10.1021/jacs.6b01428
_journal_volume 138
_journal_year 2016
_chemical_absolute_configuration ad
_chemical_formula_sum 'C21 H22 N2 O4'
_chemical_formula_weight 366.40
_space_group_IT_number 18
_space_group_name_Hall 'P 2 2ab'
_space_group_name_H-M_alt 'P 21 21 2'
_symmetry_cell_setting orthorhombic
_symmetry_space_group_name_H-M 'P 21 21 2'
_atom_sites_solution_hydrogens geom
_audit_creation_method SHELXL-2014
_cell_angle_alpha 90
_cell_angle_beta 90
_cell_angle_gamma 90
_cell_formula_units_Z 4
_cell_length_a 20.6494(3)
_cell_length_b 12.6339(2)
_cell_length_c 6.81766(11)
_cell_measurement_reflns_used 81263
_cell_measurement_temperature 100(2)
_cell_measurement_theta_max 62.116
_cell_measurement_theta_min 1.890
_cell_volume 1778.61(5)
_computing_cell_refinement 'CrysAlisPro 1.171.38.37f (Rigaku OD, 2015)'
_computing_data_collection 'CrystalClear-SM Expert 2.1 b29 (Rigaku, 2013)'
_computing_data_reduction 'CrysAlisPro 1.171.38.37f (Rigaku OD, 2015)'
_computing_molecular_graphics 'SHELXL-2014 (Sheldrick, 2014)'
_computing_publication_material 'SHELXL-2014 (Sheldrick, 2014)'
_computing_structure_refinement 'SHELXL-2014 (Sheldrick, 2014)'
_computing_structure_solution Sir2014
_diffrn_ambient_temperature 100(2)
_diffrn_detector_area_resol_mean 5.8140
_diffrn_detector_type 'PILATUS 200K'
_diffrn_measured_fraction_theta_full 1.000
_diffrn_measured_fraction_theta_max 0.840
_diffrn_measurement_device_type '1/4chi goniometer'
_diffrn_measurement_method
;
 Fullsphere data collection, phi and omega scans
;
_diffrn_measurement_specimen_support 'magnetic support with MicroMount'
_diffrn_radiation_monochromator 'Confocal Max Flux optic'
_diffrn_radiation_type MoK\a
_diffrn_radiation_wavelength 0.7107
_diffrn_reflns_av_R_equivalents 0.0240
_diffrn_reflns_av_unetI/netI 0.0208
_diffrn_reflns_Laue_measured_fraction_full 1.000
_diffrn_reflns_Laue_measured_fraction_max 0.840
_diffrn_reflns_limit_h_max 50
_diffrn_reflns_limit_h_min -46
_diffrn_reflns_limit_k_max 26
_diffrn_reflns_limit_k_min -25
_diffrn_reflns_limit_l_max 14
_diffrn_reflns_limit_l_min -15
_diffrn_reflns_number 81263
_diffrn_reflns_point_group_measured_fraction_full 1.000
_diffrn_reflns_point_group_measured_fraction_max 0.748
_diffrn_reflns_theta_full 25.242
_diffrn_reflns_theta_max 62.116
_diffrn_reflns_theta_min 1.890
_diffrn_source 'Microfocus rotating anode X-ray tube'
_diffrn_source_current 24
_diffrn_source_power 50
_diffrn_source_size '0.2 mm x 0.2 mm fine focus'
_diffrn_source_type 'Rigaku MicroMax-007HF'
_exptl_absorpt_coefficient_mu 0.095
_exptl_absorpt_correction_T_max 0.995
_exptl_absorpt_correction_T_min 0.765
_exptl_absorpt_correction_type multi-scan
_exptl_absorpt_process_details
;
CrysAlisPro 1.171.38.37f (Rigaku Oxford Diffraction, 2015)
Empirical absorption correction using spherical harmonics,
 implemented in SCALE3 ABSPACK scaling algorithm.
;
_exptl_crystal_colour colourless
_exptl_crystal_density_diffrn 1.368
_exptl_crystal_description Block
_exptl_crystal_F_000 776
_exptl_crystal_size_max 0.2
_exptl_crystal_size_mid 0.05
_exptl_crystal_size_min 0.05
_refine_diff_density_max 0.495
_refine_diff_density_min -0.246
_refine_diff_density_rms 0.058
_refine_ls_abs_structure_details
;
 Flack x determined using 7090 quotients [(I+)-(I-)]/[(I+)+(I-)]
 (Parsons, Flack and Wagner, Acta Cryst. B69 (2013) 249-259).
;
_refine_ls_abs_structure_Flack -0.08(8)
_refine_ls_extinction_method none
_refine_ls_goodness_of_fit_ref 1.044
_refine_ls_hydrogen_treatment constr
_refine_ls_matrix_type full
_refine_ls_number_parameters 246
_refine_ls_number_reflns 21428
_refine_ls_number_restraints 0
_refine_ls_restrained_S_all 1.044
_refine_ls_R_factor_all 0.0385
_refine_ls_R_factor_gt 0.0316
_refine_ls_shift/su_max 0.001
_refine_ls_shift/su_mean 0.000
_refine_ls_structure_factor_coef Fsqd
_refine_ls_weighting_details 'w=1/[\s^2^(Fo^2^)+(0.0586P)^2^+0.0141P] where P=(Fo^2^+2Fc^2^)/3'
_refine_ls_weighting_scheme calc
_refine_ls_wR_factor_gt 0.0879
_refine_ls_wR_factor_ref 0.0912
_reflns_Friedel_coverage 0.649
_reflns_Friedel_fraction_full 1.000
_reflns_Friedel_fraction_max 0.641
_reflns_number_gt 18825
_reflns_number_total 21428
_reflns_threshold_expression 'I > 2\s(I)'
_cod_data_source_file (-)-1.cif
_cod_data_source_block MMu1213_b
_cod_depositor_comments
;
The following automatic conversions were performed:

data item '_exptl_absorpt_correction_type' value 'Multi-scan' was
changed to 'multi-scan' in accordance with the
/home/saulius/struct/COD-crude-data/automatic-downloads/DataCite-retrospective/ACS/depositions/lib/dictionaries/cif_core.dic
dictionary named 'cif_core.dic' version 2.4.2 last updated on
2011-04-26.

Automatic conversion script
Id: cif_fix_values 6909 2019-04-08 15:41:33Z antanas 
;
_cod_original_cell_volume 1778.60(5)
_cod_database_code 4130245
_shelx_space_group_comment
;
The symmetry employed for this shelxl refinement is uniquely defined
by the following loop, which should always be used as a source of
symmetry information in preference to the above space-group names.
They are only intended as comments.
;
_shelx_estimated_absorpt_t_min 0.981
_shelx_estimated_absorpt_t_max 0.995
_shelxl_version_number 2014-3

loop_
_space_group_symop_operation_xyz
'x, y, z'
'-x, -y, z'
'-x+1/2, y+1/2, -z'
'x+1/2, -y+1/2, -z'

loop_
_atom_site_label
_atom_site_type_symbol
_atom_site_fract_x
_atom_site_fract_y
_atom_site_fract_z
_atom_site_U_iso_or_equiv
_atom_site_adp_type
_atom_site_occupancy
_atom_site_site_symmetry_order
_atom_site_calc_flag
_atom_site_refinement_flags_posn
_atom_site_refinement_flags_adp
C1 C 0.13337(2) 0.36699(3) 0.42857(6) 0.01122(5) Uani 1 1 d . .
C2 C 0.13268(2) 0.25772(4) 0.40525(7) 0.01345(6) Uani 1 1 d . .
H2 H 0.1534 0.2140 0.4952 0.016 Uiso 1 1 calc R U
C3 C 0.09999(2) 0.21468(4) 0.24283(7) 0.01455(6) Uani 1 1 d . .
H3 H 0.0990 0.1417 0.2249 0.017 Uiso 1 1 calc R U
C4 C 0.06896(2) 0.28084(4) 0.10836(7) 0.01350(6) Uani 1 1 d . .
C5 C 0.06798(2) 0.39086(3) 0.13732(7) 0.01260(5) Uani 1 1 d . .
H5 H 0.0466 0.4349 0.0491 0.015 Uiso 1 1 calc R U
C6 C 0.09928(2) 0.43283(3) 0.29915(6) 0.01076(5) Uani 1 1 d . .
C7 C 0.10900(2) 0.54610(3) 0.35150(6) 0.01005(5) Uani 1 1 d . .
C8 C 0.10548(2) 0.62418(3) 0.18159(6) 0.01145(5) Uani 1 1 d . .
H8A H 0.0604 0.6439 0.1657 0.014 Uiso 1 1 calc R U
H8B H 0.1180 0.5863 0.0638 0.014 Uiso 1 1 calc R U
C9 C 0.14488(2) 0.72628(3) 0.18762(6) 0.01134(5) Uani 1 1 d . .
H9A H 0.1904 0.7080 0.1975 0.014 Uiso 1 1 calc R U
H9B H 0.1388 0.7635 0.0646 0.014 Uiso 1 1 calc R U
C10 C 0.11426(3) 0.90136(4) 0.31459(7) 0.01461(6) Uani 1 1 d . .
C11 C 0.10449(3) 0.95022(4) 0.51064(7) 0.01769(8) Uani 1 1 d . .
H11 H 0.0944 1.0209 0.5338 0.021 Uiso 1 1 calc R U
C12 C 0.11260(2) 0.87609(4) 0.64811(7) 0.01493(6) Uani 1 1 d . .
H12 H 0.1094 0.8882 0.7823 0.018 Uiso 1 1 calc R U
C13 C 0.12760(2) 0.76978(3) 0.55661(6) 0.01154(5) Uani 1 1 d . .
C14 C 0.19315(2) 0.72699(4) 0.63059(6) 0.01288(6) Uani 1 1 d . .
H14A H 0.2265 0.7783 0.5992 0.015 Uiso 1 1 calc R U
H14B H 0.1912 0.7210 0.7723 0.015 Uiso 1 1 calc R U
C15 C 0.21337(2) 0.61901(4) 0.54565(6) 0.01164(5) Uani 1 1 d . .
H15A H 0.2329 0.6297 0.4179 0.014 Uiso 1 1 calc R U
H15B H 0.2457 0.5874 0.6305 0.014 Uiso 1 1 calc R U
C16 C 0.15661(2) 0.54321(3) 0.52519(6) 0.01017(5) Uani 1 1 d . .
C17 C 0.08719(2) 0.57683(3) 0.55846(6) 0.01138(5) Uani 1 1 d . .
H17 H 0.0598 0.5247 0.6252 0.014 Uiso 1 1 calc R U
C18 C 0.07229(2) 0.69145(4) 0.60573(6) 0.01258(6) Uani 1 1 d . .
H18A H 0.0624 0.6970 0.7444 0.015 Uiso 1 1 calc R U
H18B H 0.0339 0.7124 0.5337 0.015 Uiso 1 1 calc R U
C19 C 0.19222(2) 0.39121(4) 0.73745(6) 0.01264(6) Uani 1 1 d . .
C20 C 0.23849(3) 0.43737(5) 1.04129(7) 0.01915(8) Uani 1 1 d . .
H20A H 0.2189 0.3746 1.0940 0.029 Uiso 1 1 calc R U
H20B H 0.2366 0.4930 1.1371 0.029 Uiso 1 1 calc R U
H20C H 0.2829 0.4231 1.0087 0.029 Uiso 1 1 calc R U
C21 C 0.04593(4) 0.13816(5) -0.10753(11) 0.02449(11) Uani 1 1 d . .
H21A H 0.0912 0.1229 -0.1219 0.037 Uiso 1 1 calc R U
H21B H 0.0241 0.1240 -0.2290 0.037 Uiso 1 1 calc R U
H21C H 0.0280 0.0944 -0.0060 0.037 Uiso 1 1 calc R U
N1 N 0.12871(2) 0.79751(3) 0.34729(5) 0.01207(5) Uani 1 1 d . .
N2 N 0.16866(2) 0.43052(3) 0.56375(5) 0.01147(5) Uani 1 1 d . .
O1 O 0.20191(2) 0.29768(3) 0.76954(6) 0.01729(6) Uani 1 1 d . .
O2 O 0.20396(2) 0.46967(3) 0.86684(5) 0.01537(5) Uani 1 1 d . .
O3 O 0.03775(2) 0.24666(3) -0.05670(7) 0.01843(7) Uani 1 1 d . .
O4 O 0.11074(3) 0.94487(3) 0.15282(6) 0.01985(7) Uani 1 1 d . .

loop_
_atom_site_aniso_label
_atom_site_aniso_U_11
_atom_site_aniso_U_22
_atom_site_aniso_U_33
_atom_site_aniso_U_23
_atom_site_aniso_U_13
_atom_site_aniso_U_12
C1 0.01234(11) 0.00890(13) 0.01241(12) 0.00107(9) -0.00182(10) 0.00042(10)
C2 0.01547(14) 0.00948(14) 0.01541(14) 0.00168(10) -0.00247(11) 0.00092(11)
C3 0.01671(15) 0.00886(15) 0.01808(16) 0.00039(11) -0.00357(12) 0.00063(11)
C4 0.01349(13) 0.00955(14) 0.01747(15) -0.00134(11) -0.00432(11) 0.00075(11)
C5 0.01277(12) 0.00899(13) 0.01603(14) -0.00051(10) -0.00456(11) 0.00089(10)
C6 0.01083(11) 0.00819(13) 0.01326(12) 0.00032(9) -0.00221(9) 0.00032(9)
C7 0.01062(10) 0.00837(12) 0.01117(11) 0.00049(9) -0.00141(9) 0.00020(9)
C8 0.01456(13) 0.00873(13) 0.01105(11) 0.00042(9) -0.00306(10) 0.00031(10)
C9 0.01574(13) 0.00901(13) 0.00927(11) -0.00075(9) 0.00128(10) -0.00028(10)
C10 0.02239(17) 0.00900(14) 0.01245(13) 0.00005(10) 0.00276(12) 0.00115(12)
C11 0.0284(2) 0.01031(16) 0.01436(15) -0.00203(11) 0.00374(14) 0.00229(15)
C12 0.02161(16) 0.01145(15) 0.01173(13) -0.00258(10) 0.00249(12) 0.00091(12)
C13 0.01519(13) 0.01024(13) 0.00917(11) -0.00112(9) 0.00143(10) 0.00023(10)
C14 0.01499(13) 0.01241(15) 0.01123(12) -0.00226(10) -0.00072(10) -0.00098(11)
C15 0.01138(11) 0.01197(14) 0.01158(12) -0.00106(10) -0.00111(9) -0.00045(10)
C16 0.01068(10) 0.00949(13) 0.01033(11) 0.00059(9) -0.00104(9) 0.00064(9)
C17 0.01136(11) 0.01028(14) 0.01252(12) 0.00080(10) 0.00174(10) 0.00031(9)
C18 0.01345(12) 0.01153(14) 0.01275(13) 0.00015(10) 0.00305(10) 0.00142(11)
C19 0.01353(12) 0.01373(15) 0.01067(12) 0.00176(10) -0.00077(10) 0.00354(11)
C20 0.01979(17) 0.0270(2) 0.01069(14) 0.00030(14) -0.00255(12) 0.00661(16)
C21 0.0312(3) 0.0136(2) 0.0287(3) -0.00792(17) -0.0129(2) 0.00487(18)
N1 0.01899(13) 0.00812(11) 0.00908(10) -0.00063(8) 0.00145(9) 0.00079(9)
N2 0.01367(11) 0.00976(12) 0.01099(10) 0.00127(8) -0.00273(9) 0.00121(9)
O1 0.02185(15) 0.01392(14) 0.01609(12) 0.00361(10) -0.00258(11) 0.00573(11)
O2 0.01938(13) 0.01644(14) 0.01030(10) -0.00033(9) -0.00265(9) 0.00420(10)
O3 0.02190(14) 0.01106(13) 0.02232(15) -0.00442(11) -0.01047(12) 0.00240(11)
O4 0.0345(2) 0.01160(13) 0.01343(12) 0.00256(9) 0.00330(12) 0.00412(13)

loop_
_atom_type_symbol
_atom_type_description
_atom_type_scat_dispersion_real
_atom_type_scat_dispersion_imag
_atom_type_scat_source
C C 0.0033 0.0016 'International Tables Vol C Tables 4.2.6.8 and 6.1.1.4'
H H 0.0000 0.0000 'International Tables Vol C Tables 4.2.6.8 and 6.1.1.4'
N N 0.0061 0.0033 'International Tables Vol C Tables 4.2.6.8 and 6.1.1.4'
O O 0.0106 0.0060 'International Tables Vol C Tables 4.2.6.8 and 6.1.1.4'

loop_
_geom_angle_atom_site_label_1
_geom_angle_atom_site_label_2
_geom_angle_atom_site_label_3
_geom_angle
C2 C1 C6 120.81(4)
C2 C1 N2 129.77(4)
C6 C1 N2 109.27(4)
C1 C2 C3 118.62(4)
C4 C3 C2 120.39(4)
O3 C4 C3 124.60(4)
O3 C4 C5 114.94(4)
C3 C4 C5 120.46(4)
C6 C5 C4 118.99(4)
C5 C6 C1 120.57(4)
C5 C6 C7 128.49(4)
C1 C6 C7 110.59(3)
C6 C7 C8 115.71(3)
C6 C7 C17 115.15(3)
C8 C7 C17 121.50(3)
C6 C7 C16 104.35(3)
C8 C7 C16 129.11(3)
C17 C7 C16 59.00(3)
C7 C8 C9 120.11(3)
N1 C9 C8 114.95(4)
O4 C10 N1 125.97(4)
O4 C10 C11 127.63(4)
N1 C10 C11 106.40(4)
C12 C11 C10 108.83(4)
C11 C12 C13 111.03(4)
N1 C13 C12 101.07(3)
N1 C13 C14 112.79(3)
C12 C13 C14 110.86(4)
N1 C13 C18 111.96(3)
C12 C13 C18 109.10(4)
C14 C13 C18 110.66(4)
C15 C14 C13 115.19(3)
C16 C15 C14 112.56(3)
N2 C16 C17 113.95(3)
N2 C16 C15 117.62(3)
C17 C16 C15 122.70(4)
N2 C16 C7 105.59(3)
C17 C16 C7 60.23(3)
C15 C16 C7 123.23(3)
C16 C17 C18 119.53(4)
C16 C17 C7 60.77(3)
C18 C17 C7 119.87(3)
C17 C18 C13 114.53(3)
O1 C19 O2 124.46(4)
O1 C19 N2 124.32(4)
O2 C19 N2 111.22(4)
C10 N1 C9 121.61(4)
C10 N1 C13 112.62(3)
C9 N1 C13 125.74(3)
C19 N2 C1 122.41(4)
C19 N2 C16 124.39(4)
C1 N2 C16 110.12(3)
C19 O2 C20 114.79(4)
C4 O3 C21 116.65(4)

loop_
_geom_bond_atom_site_label_1
_geom_bond_atom_site_label_2
_geom_bond_distance
C1 C2 1.3897(6)
C1 C6 1.4022(6)
C1 N2 1.4229(6)
C2 C3 1.4062(7)
C3 C4 1.3963(6)
C4 O3 1.3669(6)
C4 C5 1.4040(6)
C5 C6 1.3842(6)
C6 C7 1.4885(6)
C7 C8 1.5232(6)
C7 C17 1.5312(6)
C7 C16 1.5394(5)
C8 C9 1.5256(6)
C9 N1 1.4513(5)
C10 O4 1.2344(6)
C10 N1 1.3638(6)
C10 C11 1.4861(6)
C11 C12 1.3355(7)
C12 C13 1.5130(6)
C13 N1 1.4696(5)
C13 C14 1.5423(6)
C13 C18 1.5479(6)
C14 C15 1.5397(6)
C15 C16 1.5199(6)
C16 N2 1.4691(6)
C16 C17 1.5121(6)
C17 C18 1.5152(6)
C19 O1 1.2183(6)
C19 O2 1.3489(6)
C19 N2 1.3732(5)
C20 O2 1.4455(6)
C21 O3 1.4240(7)

loop_
_geom_torsion_atom_site_label_1
_geom_torsion_atom_site_label_2
_geom_torsion_atom_site_label_3
_geom_torsion_atom_site_label_4
_geom_torsion
C6 C1 C2 C3 3.43(7)
N2 C1 C2 C3 -171.64(4)
C1 C2 C3 C4 -0.01(7)
C2 C3 C4 O3 177.89(5)
C2 C3 C4 C5 -2.32(7)
O3 C4 C5 C6 -178.99(4)
C3 C4 C5 C6 1.20(7)
C4 C5 C6 C1 2.22(7)
C4 C5 C6 C7 174.87(4)
C2 C1 C6 C5 -4.60(7)
N2 C1 C6 C5 171.38(4)
C2 C1 C6 C7 -178.46(4)
N2 C1 C6 C7 -2.48(5)
C5 C6 C7 C8 -22.74(6)
C1 C6 C7 C8 150.51(4)
C5 C6 C7 C17 127.35(5)
C1 C6 C7 C17 -59.41(5)
C5 C6 C7 C16 -170.50(4)
C1 C6 C7 C16 2.74(4)
C6 C7 C8 C9 -149.81(4)
C17 C7 C8 C9 62.16(5)
C16 C7 C8 C9 -11.56(6)
C7 C8 C9 N1 -61.90(5)
O4 C10 C11 C12 179.98(6)
N1 C10 C11 C12 -0.56(6)
C10 C11 C12 C13 -0.88(7)
C11 C12 C13 N1 1.84(6)
C11 C12 C13 C14 121.64(5)
C11 C12 C13 C18 -116.26(5)
N1 C13 C14 C15 -67.22(5)
C12 C13 C14 C15 -179.73(4)
C18 C13 C14 C15 59.08(5)
C13 C14 C15 C16 -39.03(5)
C14 C15 C16 N2 -143.71(4)
C14 C15 C16 C17 7.98(5)
C14 C15 C16 C7 81.43(5)
C6 C7 C16 N2 -1.96(4)
C8 C7 C16 N2 -143.69(4)
C17 C7 C16 N2 109.02(4)
C6 C7 C16 C17 -110.98(4)
C8 C7 C16 C17 107.29(5)
C6 C7 C16 C15 137.34(4)
C8 C7 C16 C15 -4.39(6)
C17 C7 C16 C15 -111.68(4)
N2 C16 C17 C18 155.33(4)
C15 C16 C17 C18 2.71(6)
C7 C16 C17 C18 -109.81(4)
N2 C16 C17 C7 -94.86(4)
C15 C16 C17 C7 112.52(4)
C6 C7 C17 C16 92.14(4)
C8 C7 C17 C16 -119.67(4)
C6 C7 C17 C18 -158.60(4)
C8 C7 C17 C18 -10.40(6)
C16 C7 C17 C18 109.26(4)
C16 C17 C18 C13 16.99(5)
C7 C17 C18 C13 -54.23(5)
N1 C13 C18 C17 80.65(5)
C12 C13 C18 C17 -168.33(4)
C14 C13 C18 C17 -46.11(5)
O4 C10 N1 C9 2.91(8)
C11 C10 N1 C9 -176.56(4)
O4 C10 N1 C13 -178.70(5)
C11 C10 N1 C13 1.83(6)
C8 C9 N1 C10 -127.60(5)
C8 C9 N1 C13 54.23(6)
C12 C13 N1 C10 -2.23(5)
C14 C13 N1 C10 -120.64(4)
C18 C13 N1 C10 113.77(4)
C12 C13 N1 C9 176.08(4)
C14 C13 N1 C9 57.67(6)
C18 C13 N1 C9 -67.92(5)
O1 C19 N2 C1 21.45(7)
O2 C19 N2 C1 -159.29(4)
O1 C19 N2 C16 179.64(4)
O2 C19 N2 C16 -1.10(6)
C2 C1 N2 C19 -22.42(7)
C6 C1 N2 C19 162.07(4)
C2 C1 N2 C16 176.64(4)
C6 C1 N2 C16 1.12(5)
C17 C16 N2 C19 -96.00(5)
C15 C16 N2 C19 58.10(6)
C7 C16 N2 C19 -159.89(4)
C17 C16 N2 C1 64.49(4)
C15 C16 N2 C1 -141.41(4)
C7 C16 N2 C1 0.60(4)
O1 C19 O2 C20 8.78(7)
N2 C19 O2 C20 -170.48(4)
C3 C4 O3 C21 -9.49(8)
C5 C4 O3 C21 170.71(5)
